data_7062770
loop_
_publ_author_name
'Moral, Rubi'
'Pegu, Oiyao Appun'
'Das, Gopal'

_publ_section_title
;
 Terminal substituent-induced differential aggregation and sensing
 properties: A case study of neutral benzimidazole-based urea receptors
;
_journal_issue 42
_journal_name_full 'New Journal of Chemistry'
_journal_page_first 19625
_journal_page_last 19632
_journal_paper_doi 10.1039/D3NJ03806H
_journal_volume 47
_journal_year 2023
_chemical_formula_sum 'C21 H15 N5 O'
_chemical_formula_weight 353.38
_space_group_crystal_system orthorhombic
_space_group_IT_number 19
_space_group_name_Hall 'P 2ac 2ab'
_space_group_name_H-M_alt 'P 21 21 21'
_atom_sites_solution_hydrogens mixed
_audit_creation_method SHELXL-2016/6
_audit_update_record
;
2023-09-27 deposited with the CCDC.	2023-10-02 downloaded from the CCDC.
;
_cell_angle_alpha 90
_cell_angle_beta 90
_cell_angle_gamma 90
_cell_formula_units_Z 8
_cell_length_a 16.878(9)
_cell_length_b 24.478(13)
_cell_length_c 8.566(5)
_cell_measurement_reflns_used 9699
_cell_measurement_temperature 297(2)
_cell_measurement_theta_max 23.05
_cell_measurement_theta_min 2.41
_cell_volume 3539(3)
_computing_data_collection 'Bruker APEX2'
_computing_molecular_graphics 'Bruker SHELXTL'
_computing_structure_refinement 'SHELXL-2016/6 (Sheldrick, 2016)'
_computing_structure_solution 'SHELXT 2014/5 (Sheldrick, 2014)'
_diffrn_ambient_temperature 297(2)
_diffrn_measured_fraction_theta_full 0.999
_diffrn_measured_fraction_theta_max 0.999
_diffrn_measurement_device_type 'Bruker APEX-II CCD'
_diffrn_measurement_method '\f and \w scans'
_diffrn_radiation_type MoK\a
_diffrn_radiation_wavelength 0.71073
_diffrn_reflns_av_R_equivalents 0.1086
_diffrn_reflns_av_unetI/netI 0.0626
_diffrn_reflns_Laue_measured_fraction_full 0.999
_diffrn_reflns_Laue_measured_fraction_max 0.999
_diffrn_reflns_limit_h_max 20
_diffrn_reflns_limit_h_min -20
_diffrn_reflns_limit_k_max 29
_diffrn_reflns_limit_k_min -29
_diffrn_reflns_limit_l_max 10
_diffrn_reflns_limit_l_min -10
_diffrn_reflns_number 51084
_diffrn_reflns_point_group_measured_fraction_full 1.000
_diffrn_reflns_point_group_measured_fraction_max 1.000
_diffrn_reflns_theta_full 24.995
_diffrn_reflns_theta_max 24.995
_diffrn_reflns_theta_min 1.465
_exptl_absorpt_coefficient_mu 0.086
_exptl_crystal_colour colourless
_exptl_crystal_density_diffrn 1.326
_exptl_crystal_description needle
_exptl_crystal_F_000 1472
_exptl_crystal_size_max 0.25
_exptl_crystal_size_mid 0.20
_exptl_crystal_size_min 0.15
_refine_diff_density_max 0.258
_refine_diff_density_min -0.279
_refine_diff_density_rms 0.070
_refine_ls_abs_structure_details
;
 Flack x determined using 1726 quotients [(I+)-(I-)]/[(I+)+(I-)]
 (Parsons, Flack and Wagner, Acta Cryst. B69 (2013) 249-259).
;
_refine_ls_abs_structure_Flack 0.1(10)
_refine_ls_extinction_method none
_refine_ls_goodness_of_fit_ref 1.074
_refine_ls_hydrogen_treatment mixed
_refine_ls_matrix_type full
_refine_ls_number_parameters 495
_refine_ls_number_reflns 6226
_refine_ls_number_restraints 0
_refine_ls_restrained_S_all 1.074
_refine_ls_R_factor_all 0.1013
_refine_ls_R_factor_gt 0.0809
_refine_ls_shift/su_max 0.000
_refine_ls_shift/su_mean 0.000
_refine_ls_structure_factor_coef Fsqd
_refine_ls_weighting_details 'w=1/[\s^2^(Fo^2^)+(0.0872P)^2^+6.2437P] where P=(Fo^2^+2Fc^2^)/3'
_refine_ls_weighting_scheme calc
_refine_ls_wR_factor_gt 0.2004
_refine_ls_wR_factor_ref 0.2132
_reflns_Friedel_coverage 0.767
_reflns_Friedel_fraction_full 1.000
_reflns_Friedel_fraction_max 1.000
_reflns_number_gt 4974
_reflns_number_total 6226
_reflns_threshold_expression 'I > 2\s(I)'
_cod_data_source_file d3nj03806h2.cif
_cod_data_source_block R2
_cod_depositor_comments 'Adding full bibliography for 7062769--7062771.cif.'
_cod_database_code 7062770
_shelx_shelxl_version_number 2016/6
_shelx_space_group_comment
;
The symmetry employed for this shelxl refinement is uniquely defined
by the following loop, which should always be used as a source of
symmetry information in preference to the above space-group names.
They are only intended as comments.
;

loop_
_space_group_symop_operation_xyz
'x, y, z'
'-x+1/2, -y, z+1/2'
'-x, y+1/2, -z+1/2'
'x+1/2, -y+1/2, -z'

loop_
_atom_site_label
_atom_site_type_symbol
_atom_site_fract_x
_atom_site_fract_y
_atom_site_fract_z
_atom_site_U_iso_or_equiv
_atom_site_adp_type
_atom_site_occupancy
_atom_site_site_symmetry_order
_atom_site_calc_flag
_atom_site_refinement_flags_posn
_atom_site_refinement_flags_adp
_atom_site_refinement_flags_occupancy
_atom_site_disorder_assembly
_atom_site_disorder_group
O1 O 0.6479(4) 0.7677(2) 0.6175(5) 0.0532(16) Uani 1 1 d . . . . .
O2 O 0.4567(4) 0.5437(2) 0.1795(6) 0.0457(14) Uani 1 1 d . . . . .
N4 N 0.6485(4) 0.8442(2) 0.4668(6) 0.0386(15) Uani 1 1 d . . . . .
H4N H 0.646992 0.855290 0.371596 0.046 Uiso 1 1 calc R U . . .
N7 N 0.5672(4) 0.5727(2) 0.6947(7) 0.0365(14) Uani 1 1 d . . . . .
N9 N 0.5151(4) 0.4749(2) 0.3149(7) 0.0437(16) Uani 1 1 d . . . . .
H9N H 0.531661 0.465760 0.406183 0.052 Uiso 1 1 calc R U . . .
N3 N 0.6380(4) 0.7591(2) 0.3508(7) 0.0401(15) Uani 1 1 d . . . . .
H3N H 0.623910 0.775820 0.266901 0.048 Uiso 1 1 calc R U . . .
N6 N 0.5969(4) 0.6614(3) 0.7231(7) 0.0365(14) Uani 1 1 d . . . . .
N1 N 0.4868(4) 0.6565(3) 0.0942(7) 0.0424(16) Uani 1 1 d . . . . .
N2 N 0.5392(4) 0.7415(2) 0.0950(7) 0.0405(15) Uani 1 1 d . . . . .
N8 N 0.4713(4) 0.5495(2) 0.4463(6) 0.0411(16) Uani 1 1 d . . . . .
H8N H 0.486059 0.532359 0.529014 0.049 Uiso 1 1 calc R U . . .
C7 C 0.5480(4) 0.6897(3) 0.1400(7) 0.0312(15) Uani 1 1 d . . . . .
C35 C 0.4791(5) 0.5239(3) 0.3042(7) 0.0335(16) Uani 1 1 d . . . . .
C36 C 0.5288(4) 0.4374(3) 0.1961(7) 0.0338(16) Uani 1 1 d . . . . .
C40 C 0.5455(4) 0.4092(3) -0.0687(7) 0.0323(16) Uani 1 1 d . . . . .
C15 C 0.6544(4) 0.8846(3) 0.5800(8) 0.0337(16) Uani 1 1 d . . . . .
C8 C 0.6121(4) 0.6692(3) 0.2373(7) 0.0312(16) Uani 1 1 d . . . . .
C34 C 0.4397(4) 0.6030(3) 0.4621(8) 0.0338(16) Uani 1 1 d . . . . .
N10 N 0.5486(5) 0.4329(3) -0.3634(7) 0.058(2) Uani 1 1 d . . . . .
C14 C 0.6447(5) 0.7885(3) 0.4883(8) 0.0360(17) Uani 1 1 d . . . . .
C27 C 0.6362(4) 0.5772(3) 0.7833(8) 0.0354(17) Uani 1 1 d . . . . .
C28 C 0.5458(4) 0.6239(3) 0.6587(7) 0.0358(17) Uani 1 1 d . . . . .
C13 C 0.6537(4) 0.7023(3) 0.3448(8) 0.0358(16) Uani 1 1 d . . . . .
C26 C 0.6557(5) 0.6334(3) 0.7981(8) 0.0383(17) Uani 1 1 d . . . . .
C29 C 0.4772(4) 0.6400(3) 0.5681(8) 0.0340(16) Uani 1 1 d . . . . .
C41 C 0.5331(4) 0.4511(3) 0.0397(7) 0.0344(16) Uani 1 1 d . . . . .
H41 H 0.527809 0.487228 0.007449 0.041 Uiso 1 1 calc R U . . .
C6 C 0.4339(5) 0.6886(3) 0.0151(8) 0.0380(17) Uani 1 1 d . . . . .
C17 C 0.6609(5) 0.9170(3) 0.8433(8) 0.0411(18) Uani 1 1 d . . . . .
C9 C 0.6314(5) 0.6137(3) 0.2272(9) 0.0431(19) Uani 1 1 d . . . . .
H9 H 0.604751 0.591853 0.155656 0.052 Uiso 1 1 calc R U . . .
C37 C 0.5377(5) 0.3828(3) 0.2396(9) 0.0423(19) Uani 1 1 d . . . . .
H37 H 0.534942 0.373767 0.344880 0.051 Uiso 1 1 calc R U . . .
C39 C 0.5536(5) 0.3544(3) -0.0271(8) 0.0393(18) Uani 1 1 d . . . . .
H39 H 0.560697 0.327265 -0.101818 0.047 Uiso 1 1 calc R U . . .
C16 C 0.6529(5) 0.8739(3) 0.7393(7) 0.0380(17) Uani 1 1 d . . . . .
H16 H 0.646723 0.838394 0.775684 0.046 Uiso 1 1 calc R U . . .
N5 N 0.6609(6) 0.8939(4) 1.1365(8) 0.077(3) Uani 1 1 d . . . . .
C20 C 0.6626(5) 0.9383(3) 0.5285(9) 0.046(2) Uani 1 1 d . . . . .
H20 H 0.663172 0.945490 0.421904 0.055 Uiso 1 1 calc R U . . .
C5 C 0.4656(5) 0.7415(3) 0.0145(8) 0.0415(19) Uani 1 1 d . . . . .
C33 C 0.3741(5) 0.6190(3) 0.3836(9) 0.0434(19) Uani 1 1 d . . . . .
H33 H 0.347501 0.594127 0.320475 0.052 Uiso 1 1 calc R U . . .
C32 C 0.3461(5) 0.6723(3) 0.3966(9) 0.0450(19) Uani 1 1 d . . . . .
H32 H 0.302527 0.683199 0.337790 0.054 Uiso 1 1 calc R U . . .
C30 C 0.4478(5) 0.6927(3) 0.5780(9) 0.0424(18) Uani 1 1 d . . . . .
H30 H 0.473187 0.717829 0.642274 0.051 Uiso 1 1 calc R U . . .
C24 C 0.7718(6) 0.6094(4) 0.9347(10) 0.054(2) Uani 1 1 d . . . . .
H24 H 0.817759 0.618897 0.988076 0.065 Uiso 1 1 calc R U . . .
C38 C 0.5505(5) 0.3420(3) 0.1332(8) 0.047(2) Uani 1 1 d . . . . .
H38 H 0.557037 0.306139 0.166768 0.057 Uiso 1 1 calc R U . . .
C10 C 0.6888(5) 0.5908(4) 0.3207(10) 0.051(2) Uani 1 1 d . . . . .
H10 H 0.700351 0.553706 0.313139 0.061 Uiso 1 1 calc R U . . .
C42 C 0.5463(5) 0.4224(3) -0.2322(8) 0.0385(17) Uani 1 1 d . . . . .
C4 C 0.4269(6) 0.7834(3) -0.0598(9) 0.053(2) Uani 1 1 d . . . . .
H4 H 0.449075 0.818082 -0.066135 0.064 Uiso 1 1 calc R U . . .
C12 C 0.7124(4) 0.6785(3) 0.4354(9) 0.0420(19) Uani 1 1 d . . . . .
H12 H 0.741365 0.699960 0.504368 0.050 Uiso 1 1 calc R U . . .
C31 C 0.3819(5) 0.7088(3) 0.4951(10) 0.049(2) Uani 1 1 d . . . . .
H31 H 0.362039 0.744025 0.505870 0.059 Uiso 1 1 calc R U . . .
C11 C 0.7286(5) 0.6231(4) 0.4246(10) 0.052(2) Uani 1 1 d . . . . .
H11 H 0.766938 0.607665 0.488926 0.063 Uiso 1 1 calc R U . . .
C18 C 0.6685(6) 0.9712(3) 0.7912(10) 0.060(3) Uani 1 1 d . . . . .
H18 H 0.672546 0.999989 0.861558 0.072 Uiso 1 1 calc R U . . .
C21 C 0.6607(6) 0.9051(4) 1.0071(9) 0.057(2) Uani 1 1 d . . . . .
C23 C 0.7522(5) 0.5541(4) 0.9197(11) 0.056(2) Uani 1 1 d . . . . .
H23 H 0.785980 0.527901 0.961468 0.067 Uiso 1 1 calc R U . . .
C22 C 0.6846(5) 0.5378(4) 0.8451(10) 0.051(2) Uani 1 1 d . . . . .
H22 H 0.671811 0.500931 0.836507 0.061 Uiso 1 1 calc R U . . .
C25 C 0.7250(5) 0.6502(4) 0.8726(10) 0.053(2) Uani 1 1 d . . . . .
H25 H 0.738907 0.686861 0.880141 0.063 Uiso 1 1 calc R U . . .
C3 C 0.3539(6) 0.7722(4) -0.1250(9) 0.061(3) Uani 1 1 d . . . . .
H3 H 0.325846 0.800081 -0.173871 0.073 Uiso 1 1 calc R U . . .
C19 C 0.6698(7) 0.9803(4) 0.6304(12) 0.067(3) Uani 1 1 d . . . . .
H19 H 0.675702 1.015740 0.592788 0.080 Uiso 1 1 calc R U . . .
C2 C 0.3212(6) 0.7196(4) -0.1189(9) 0.060(2) Uani 1 1 d . . . . .
H2 H 0.271672 0.713286 -0.162964 0.072 Uiso 1 1 calc R U . . .
C1 C 0.3615(6) 0.6770(4) -0.0484(10) 0.061(2) Uani 1 1 d . . . . .
H1 H 0.340270 0.642013 -0.044355 0.074 Uiso 1 1 calc R U . . .
H1N H 0.458(7) 0.624(5) 0.148(13) 0.10(4) Uiso 1 1 d . . . . .
H6N H 0.600(3) 0.699(2) 0.701(6) 0.003(13) Uiso 1 1 d . . . . .

loop_
_atom_site_aniso_label
_atom_site_aniso_U_11
_atom_site_aniso_U_22
_atom_site_aniso_U_33
_atom_site_aniso_U_23
_atom_site_aniso_U_13
_atom_site_aniso_U_12
O1 0.103(5) 0.043(3) 0.014(2) 0.004(2) -0.005(3) -0.018(3)
O2 0.074(4) 0.039(3) 0.025(3) -0.004(2) -0.005(3) 0.002(3)
N4 0.064(4) 0.037(3) 0.014(3) -0.001(2) -0.004(3) 0.000(3)
N7 0.050(4) 0.032(3) 0.028(3) -0.005(3) -0.002(3) 0.002(3)
N9 0.074(5) 0.039(4) 0.018(3) -0.002(3) -0.008(3) 0.010(3)
N3 0.057(4) 0.044(4) 0.019(3) 0.003(3) -0.002(3) -0.004(3)
N6 0.053(4) 0.032(4) 0.025(3) 0.002(3) -0.001(3) -0.008(3)
N1 0.060(4) 0.038(4) 0.030(3) 0.004(3) -0.004(3) -0.009(3)
N2 0.064(4) 0.028(3) 0.030(3) -0.002(2) -0.008(3) 0.002(3)
N8 0.069(4) 0.038(3) 0.017(3) -0.006(2) -0.006(3) 0.003(3)
C7 0.048(4) 0.029(4) 0.017(3) 0.003(3) 0.000(3) -0.002(3)
C35 0.061(5) 0.032(4) 0.007(3) -0.002(3) -0.005(3) -0.006(3)
C36 0.049(4) 0.036(4) 0.017(3) 0.002(3) -0.005(3) 0.003(3)
C40 0.049(4) 0.032(4) 0.015(3) -0.004(3) -0.001(3) -0.004(3)
C15 0.036(4) 0.039(4) 0.026(3) -0.003(3) -0.004(3) 0.000(3)
C8 0.042(4) 0.031(4) 0.020(3) -0.001(3) 0.004(3) -0.004(3)
C34 0.049(4) 0.029(4) 0.023(3) -0.007(3) 0.009(3) -0.004(3)
N10 0.093(6) 0.060(5) 0.021(3) 0.004(3) -0.002(4) 0.006(4)
C14 0.051(5) 0.036(4) 0.021(3) 0.001(3) -0.003(3) -0.001(3)
C27 0.048(4) 0.041(4) 0.017(3) -0.004(3) -0.002(3) 0.003(3)
C28 0.051(4) 0.038(4) 0.018(3) -0.006(3) 0.015(3) -0.003(3)
C13 0.047(4) 0.042(4) 0.019(3) 0.000(3) 0.004(3) -0.005(3)
C26 0.053(5) 0.048(4) 0.014(3) -0.002(3) -0.005(3) -0.002(4)
C29 0.045(4) 0.038(4) 0.019(3) 0.000(3) 0.005(3) -0.006(3)
C41 0.049(4) 0.037(4) 0.018(3) 0.002(3) 0.000(3) 0.004(3)
C6 0.054(5) 0.040(4) 0.020(3) -0.004(3) -0.006(3) 0.006(4)
C17 0.056(5) 0.049(5) 0.019(3) 0.000(3) 0.001(3) 0.007(4)
C9 0.051(5) 0.047(5) 0.031(4) 0.000(3) 0.000(3) 0.001(4)
C37 0.068(5) 0.030(4) 0.028(4) 0.002(3) -0.001(4) 0.000(4)
C39 0.061(5) 0.036(4) 0.021(3) -0.005(3) -0.003(3) 0.003(4)
C16 0.048(4) 0.049(4) 0.018(3) -0.001(3) -0.002(3) 0.001(4)
N5 0.122(7) 0.090(6) 0.020(4) 0.000(4) 0.006(4) 0.007(5)
C20 0.070(6) 0.041(4) 0.026(4) 0.000(3) -0.004(4) 0.002(4)
C5 0.068(6) 0.038(4) 0.018(3) -0.004(3) -0.002(4) 0.007(4)
C33 0.048(5) 0.051(5) 0.031(4) -0.006(4) 0.004(3) -0.005(4)
C32 0.044(4) 0.050(5) 0.041(4) 0.001(4) 0.000(4) 0.003(4)
C30 0.059(5) 0.029(4) 0.040(4) -0.009(3) 0.010(4) 0.005(4)
C24 0.062(5) 0.061(6) 0.038(5) -0.011(4) -0.010(4) -0.002(4)
C38 0.078(6) 0.041(4) 0.023(4) 0.004(3) 0.004(4) 0.014(4)
C10 0.062(5) 0.044(5) 0.048(5) 0.010(4) 0.011(4) 0.015(4)
C42 0.054(5) 0.038(4) 0.024(4) -0.003(3) 0.000(3) 0.005(4)
C4 0.094(7) 0.041(5) 0.025(4) -0.012(3) -0.013(4) 0.015(4)
C12 0.038(4) 0.062(5) 0.026(4) 0.008(4) -0.002(3) 0.000(4)
C31 0.054(5) 0.039(4) 0.055(5) 0.001(4) 0.008(4) 0.005(4)
C11 0.046(5) 0.064(6) 0.047(5) 0.015(4) -0.003(4) 0.006(4)
C18 0.103(8) 0.035(5) 0.041(5) -0.015(4) -0.003(5) -0.004(5)
C21 0.085(7) 0.064(6) 0.022(4) 0.002(4) 0.011(4) 0.010(5)
C23 0.065(6) 0.054(5) 0.049(5) -0.015(4) -0.006(4) 0.013(4)
C22 0.054(5) 0.052(5) 0.047(5) -0.007(4) -0.007(4) -0.001(4)
C25 0.061(5) 0.052(5) 0.046(5) 0.003(4) -0.009(4) -0.017(4)
C3 0.089(7) 0.068(6) 0.026(4) 0.003(4) -0.019(5) 0.036(6)
C19 0.102(8) 0.039(5) 0.058(6) 0.000(4) 0.002(6) -0.006(5)
C2 0.060(6) 0.090(7) 0.029(4) -0.006(5) -0.009(4) 0.010(5)
C1 0.062(6) 0.080(7) 0.042(5) 0.009(5) -0.013(4) -0.004(5)

loop_
_atom_type_symbol
_atom_type_description
_atom_type_scat_dispersion_real
_atom_type_scat_dispersion_imag
_atom_type_scat_source
C C 0.0033 0.0016 'International Tables Vol C Tables 4.2.6.8 and 6.1.1.4'
H H 0.0000 0.0000 'International Tables Vol C Tables 4.2.6.8 and 6.1.1.4'
N N 0.0061 0.0033 'International Tables Vol C Tables 4.2.6.8 and 6.1.1.4'
O O 0.0106 0.0060 'International Tables Vol C Tables 4.2.6.8 and 6.1.1.4'

loop_
_geom_angle_atom_site_label_1
_geom_angle_atom_site_label_2
_geom_angle_atom_site_label_3
_geom_angle
_geom_angle_site_symmetry_1
_geom_angle_site_symmetry_3
_geom_angle_publ_flag
C14 N4 C15 127.9(6) . . ?
C14 N4 H4N 116.0 . . ?
C15 N4 H4N 116.0 . . ?
C28 N7 C27 106.0(6) . . ?
C35 N9 C36 127.8(6) . . ?
C35 N9 H9N 116.1 . . ?
C36 N9 H9N 116.1 . . ?
C14 N3 C13 121.7(6) . . ?
C14 N3 H3N 119.1 . . ?
C13 N3 H3N 119.1 . . ?
C26 N6 C28 108.1(6) . . ?
C26 N6 H6N 123(3) . . ?
C28 N6 H6N 127(3) . . ?
C6 N1 C7 107.0(6) . . ?
C6 N1 H1N 111(6) . . ?
C7 N1 H1N 133(6) . . ?
C7 N2 C5 103.7(6) . . ?
C35 N8 C34 122.7(6) . . ?
C35 N8 H8N 118.6 . . ?
C34 N8 H8N 118.6 . . ?
N2 C7 N1 113.4(6) . . ?
N2 C7 C8 125.1(6) . . ?
N1 C7 C8 121.4(6) . . ?
O2 C35 N9 123.2(6) . . ?
O2 C35 N8 123.9(6) . . ?
N9 C35 N8 112.9(6) . . ?
C41 C36 N9 123.8(6) . . ?
C41 C36 C37 119.1(6) . . ?
N9 C36 C37 117.1(6) . . ?
C39 C40 C41 123.4(6) . . ?
C39 C40 C42 117.7(6) . . ?
C41 C40 C42 118.9(6) . . ?
N4 C15 C16 123.4(7) . . ?
N4 C15 C20 117.3(6) . . ?
C16 C15 C20 119.3(7) . . ?
C9 C8 C13 118.8(7) . . ?
C9 C8 C7 118.1(6) . . ?
C13 C8 C7 123.0(6) . . ?
C33 C34 N8 121.7(6) . . ?
C33 C34 C29 119.7(7) . . ?
N8 C34 C29 118.6(7) . . ?
O1 C14 N4 122.2(6) . . ?
O1 C14 N3 124.0(6) . . ?
N4 C14 N3 113.8(6) . . ?
C22 C27 N7 130.7(7) . . ?
C22 C27 C26 120.7(7) . . ?
N7 C27 C26 108.5(6) . . ?
N7 C28 N6 111.3(7) . . ?
N7 C28 C29 126.3(7) . . ?
N6 C28 C29 122.4(6) . . ?
C12 C13 C8 118.5(7) . . ?
C12 C13 N3 121.8(7) . . ?
C8 C13 N3 119.6(7) . . ?
N6 C26 C25 132.6(7) . . ?
N6 C26 C27 106.0(6) . . ?
C25 C26 C27 121.4(7) . . ?
C30 C29 C34 118.0(7) . . ?
C30 C29 C28 120.5(7) . . ?
C34 C29 C28 121.5(6) . . ?
C36 C41 C40 118.2(6) . . ?
C36 C41 H41 120.9 . . ?
C40 C41 H41 120.9 . . ?
C1 C6 N1 131.3(8) . . ?
C1 C6 C5 122.2(8) . . ?
N1 C6 C5 106.4(7) . . ?
C16 C17 C18 121.5(7) . . ?
C16 C17 C21 118.2(7) . . ?
C18 C17 C21 120.3(7) . . ?
C10 C9 C8 121.6(8) . . ?
C10 C9 H9 119.2 . . ?
C8 C9 H9 119.2 . . ?
C38 C37 C36 122.5(7) . . ?
C38 C37 H37 118.7 . . ?
C36 C37 H37 118.7 . . ?
C40 C39 C38 117.0(6) . . ?
C40 C39 H39 121.5 . . ?
C38 C39 H39 121.5 . . ?
C17 C16 C15 119.1(7) . . ?
C17 C16 H16 120.4 . . ?
C15 C16 H16 120.4 . . ?
C19 C20 C15 121.4(7) . . ?
C19 C20 H20 119.3 . . ?
C15 C20 H20 119.3 . . ?
C4 C5 C6 120.6(8) . . ?
C4 C5 N2 130.0(7) . . ?
C6 C5 N2 109.4(6) . . ?
C34 C33 C32 120.6(7) . . ?
C34 C33 H33 119.7 . . ?
C32 C33 H33 119.7 . . ?
C31 C32 C33 120.7(8) . . ?
C31 C32 H32 119.7 . . ?
C33 C32 H32 119.7 . . ?
C31 C30 C29 121.6(7) . . ?
C31 C30 H30 119.2 . . ?
C29 C30 H30 119.2 . . ?
C25 C24 C23 122.0(8) . . ?
C25 C24 H24 119.0 . . ?
C23 C24 H24 119.0 . . ?
C37 C38 C39 119.9(7) . . ?
C37 C38 H38 120.1 . . ?
C39 C38 H38 120.1 . . ?
C11 C10 C9 119.2(8) . . ?
C11 C10 H10 120.4 . . ?
C9 C10 H10 120.4 . . ?
N10 C42 C40 178.6(9) . . ?
C5 C4 C3 117.7(8) . . ?
C5 C4 H4 121.1 . . ?
C3 C4 H4 121.1 . . ?
C11 C12 C13 121.0(8) . . ?
C11 C12 H12 119.5 . . ?
C13 C12 H12 119.5 . . ?
C32 C31 C30 119.2(8) . . ?
C32 C31 H31 120.4 . . ?
C30 C31 H31 120.4 . . ?
C10 C11 C12 120.8(8) . . ?
C10 C11 H11 119.6 . . ?
C12 C11 H11 119.6 . . ?
C19 C18 C17 117.8(7) . . ?
C19 C18 H18 121.1 . . ?
C17 C18 H18 121.1 . . ?
N5 C21 C17 177.9(10) . . ?
C22 C23 C24 121.6(9) . . ?
C22 C23 H23 119.2 . . ?
C24 C23 H23 119.2 . . ?
C23 C22 C27 118.1(8) . . ?
C23 C22 H22 121.0 . . ?
C27 C22 H22 121.0 . . ?
C24 C25 C26 116.3(8) . . ?
C24 C25 H25 121.8 . . ?
C26 C25 H25 121.8 . . ?
C4 C3 C2 121.2(8) . . ?
C4 C3 H3 119.4 . . ?
C2 C3 H3 119.4 . . ?
C20 C19 C18 120.9(9) . . ?
C20 C19 H19 119.6 . . ?
C18 C19 H19 119.6 . . ?
C1 C2 C3 121.0(9) . . ?
C1 C2 H2 119.5 . . ?
C3 C2 H2 119.5 . . ?
C6 C1 C2 117.2(9) . . ?
C6 C1 H1 121.4 . . ?
C2 C1 H1 121.4 . . ?

loop_
_geom_bond_atom_site_label_1
_geom_bond_atom_site_label_2
_geom_bond_distance
_geom_bond_site_symmetry_2
_geom_bond_publ_flag
O1 C14 1.219(8) . ?
O2 C35 1.233(8) . ?
N4 C14 1.376(9) . ?
N4 C15 1.388(9) . ?
N4 H4N 0.8600 . ?
N7 C28 1.339(9) . ?
N7 C27 1.396(9) . ?
N9 C35 1.347(9) . ?
N9 C36 1.391(9) . ?
N9 H9N 0.8600 . ?
N3 C14 1.385(9) . ?
N3 C13 1.417(9) . ?
N3 H3N 0.8600 . ?
N6 C26 1.365(10) . ?
N6 C28 1.374(9) . ?
N6 H6N 0.95(6) . ?
N1 C6 1.370(10) . ?
N1 C7 1.371(9) . ?
N1 H1N 1.05(12) . ?
N2 C7 1.335(9) . ?
N2 C5 1.421(10) . ?
N8 C35 1.375(8) . ?
N8 C34 1.422(9) . ?
N8 H8N 0.8600 . ?
C7 C8 1.455(10) . ?
C36 C41 1.384(9) . ?
C36 C37 1.395(10) . ?
C40 C39 1.396(10) . ?
C40 C41 1.399(9) . ?
C40 C42 1.437(10) . ?
C15 C16 1.389(9) . ?
C15 C20 1.395(10) . ?
C8 C9 1.399(10) . ?
C8 C13 1.413(10) . ?
C34 C33 1.353(11) . ?
C34 C29 1.429(10) . ?
N10 C42 1.154(9) . ?
C27 C22 1.371(11) . ?
C27 C26 1.420(10) . ?
C28 C29 1.449(11) . ?
C13 C12 1.388(10) . ?
C26 C25 1.394(11) . ?
C29 C30 1.384(10) . ?
C41 H41 0.9300 . ?
C6 C1 1.367(12) . ?
C6 C5 1.402(11) . ?
C17 C16 1.388(10) . ?
C17 C18 1.405(11) . ?
C17 C21 1.434(10) . ?
C9 C10 1.377(11) . ?
C9 H9 0.9300 . ?
C37 C38 1.369(10) . ?
C37 H37 0.9300 . ?
C39 C38 1.407(10) . ?
C39 H39 0.9300 . ?
C16 H16 0.9300 . ?
N5 C21 1.142(10) . ?
C20 C19 1.354(12) . ?
C20 H20 0.9300 . ?
C5 C4 1.372(11) . ?
C33 C32 1.392(11) . ?
C33 H33 0.9300 . ?
C32 C31 1.371(11) . ?
C32 H32 0.9300 . ?
C30 C31 1.377(12) . ?
C30 H30 0.9300 . ?
C24 C25 1.380(12) . ?
C24 C23 1.397(13) . ?
C24 H24 0.9300 . ?
C38 H38 0.9300 . ?
C10 C11 1.367(12) . ?
C10 H10 0.9300 . ?
C4 C3 1.380(13) . ?
C4 H4 0.9300 . ?
C12 C11 1.387(12) . ?
C12 H12 0.9300 . ?
C31 H31 0.9300 . ?
C11 H11 0.9300 . ?
C18 C19 1.396(13) . ?
C18 H18 0.9300 . ?
C23 C22 1.369(12) . ?
C23 H23 0.9300 . ?
C22 H22 0.9300 . ?
C25 H25 0.9300 . ?
C3 C2 1.400(14) . ?
C3 H3 0.9300 . ?
C19 H19 0.9300 . ?
C2 C1 1.384(13) . ?
C2 H2 0.9300 . ?
C1 H1 0.9300 . ?
